data_4345032
loop_
_publ_author_name
'Chakraborty, Indranil'
'Carrington, Samantha J.'
'Roseman, Graham'
'Mascharak, Pradip K.'

_publ_section_title
;
 Synthesis, Structures, and CO Release Capacity of a Family of
 Water-Soluble PhotoCORMs: Assessment of the Biocompatibility and Their
 Phototoxicity toward Human Breast Cancer Cells.
;
_journal_issue 3
_journal_name_full 'Inorganic chemistry'
_journal_page_first 1534
_journal_page_last 1545
_journal_paper_doi 10.1021/acs.inorgchem.6b02623
_journal_volume 56
_journal_year 2017
_chemical_formula_moiety 'C21 H21 N5 O3 P Re, C F3 O3 S'
_chemical_formula_sum 'C22 H21 F3 N5 O6 P Re S'
_chemical_formula_weight 757.67
_space_group_crystal_system monoclinic
_space_group_IT_number 14
_space_group_name_Hall '-P 2ybc'
_space_group_name_H-M_alt 'P 1 21/c 1'
_symmetry_space_group_name_Hall '-P 2ybc'
_symmetry_space_group_name_H-M 'P 1 21/c 1'
_atom_sites_solution_hydrogens geom
_atom_sites_solution_primary direct
_audit_creation_date 2016-08-05
_audit_creation_method
;
Olex2 1.2
(compiled 2016.02.16 svn.r3265 for OlexSys, GUI svn.r5155)
;
_cell_angle_alpha 90
_cell_angle_beta 103.9200(10)
_cell_angle_gamma 90
_cell_formula_units_Z 4
_cell_length_a 8.7315(7)
_cell_length_b 27.702(2)
_cell_length_c 12.6824(10)
_cell_measurement_reflns_used 4900
_cell_measurement_temperature 273(2)
_cell_measurement_theta_max 20.102
_cell_measurement_theta_min 2.214
_cell_volume 2977.5(4)
_computing_cell_refinement 'Bruker SAINT-2012'
_computing_data_collection 'Bruker APEX2-2012'
_computing_data_reduction 'Bruker SAINT-2012'
_computing_molecular_graphics 'Olex2 (Dolomanov et al., 2009)'
_computing_publication_material 'Olex2 (Dolomanov et al., 2009)'
_computing_structure_refinement 'ShelXL (Sheldrick, 2015)'
_diffrn_ambient_temperature 273.15
_diffrn_measured_fraction_theta_full 0.996
_diffrn_measured_fraction_theta_max 0.996
_diffrn_measurement_device_type 'Bruker APEX-II CCD'
_diffrn_measurement_method '\w scans'
_diffrn_radiation_type MoK\a
_diffrn_radiation_wavelength 0.71073
_diffrn_reflns_av_R_equivalents 0.0535
_diffrn_reflns_av_unetI/netI 0.0460
_diffrn_reflns_Laue_measured_fraction_full 0.996
_diffrn_reflns_Laue_measured_fraction_max 0.996
_diffrn_reflns_limit_h_max 10
_diffrn_reflns_limit_h_min -10
_diffrn_reflns_limit_k_max 33
_diffrn_reflns_limit_k_min -33
_diffrn_reflns_limit_l_max 15
_diffrn_reflns_limit_l_min -15
_diffrn_reflns_number 25979
_diffrn_reflns_point_group_measured_fraction_full 0.996
_diffrn_reflns_point_group_measured_fraction_max 0.996
_diffrn_reflns_theta_full 25.070
_diffrn_reflns_theta_max 25.070
_diffrn_reflns_theta_min 2.213
_exptl_absorpt_coefficient_mu 4.266
_exptl_absorpt_correction_T_max 0.7452
_exptl_absorpt_correction_T_min 0.5623
_exptl_absorpt_correction_type multi-scan
_exptl_absorpt_process_details SADABS
_exptl_crystal_colour yellow
_exptl_crystal_density_diffrn 1.690
_exptl_crystal_description block
_exptl_crystal_F_000 1476
_exptl_crystal_size_max 0.10
_exptl_crystal_size_mid 0.08
_exptl_crystal_size_min 0.06
_refine_diff_density_max 1.337
_refine_diff_density_min -1.376
_refine_diff_density_rms 0.146
_refine_ls_extinction_method none
_refine_ls_goodness_of_fit_ref 1.063
_refine_ls_hydrogen_treatment constr
_refine_ls_matrix_type full
_refine_ls_number_parameters 352
_refine_ls_number_reflns 5273
_refine_ls_number_restraints 65
_refine_ls_restrained_S_all 1.132
_refine_ls_R_factor_all 0.0648
_refine_ls_R_factor_gt 0.0513
_refine_ls_shift/su_max 0.001
_refine_ls_shift/su_mean 0.000
_refine_ls_structure_factor_coef Fsqd
_refine_ls_weighting_details 'w=1/[\s^2^(Fo^2^)+(0.0931P)^2^+3.3652P] where P=(Fo^2^+2Fc^2^)/3'
_refine_ls_weighting_scheme calc
_refine_ls_wR_factor_gt 0.1491
_refine_ls_wR_factor_ref 0.1571
_reflns_Friedel_coverage 0.000
_reflns_number_gt 4047
_reflns_number_total 5273
_reflns_threshold_expression 'I > 2\s(I)'
_cod_data_source_file ic6b02623_si_002.cif
_cod_data_source_block xsc1592_0m_sq
_cod_depositor_comments 'Adding full bibliography for 4345030--4345033.cif.'
_cod_original_cell_volume 2977.6(4)
_cod_database_code 4345032
_shelx_space_group_comment
;
The symmetry employed for this shelxl refinement is uniquely defined
by the following loop, which should always be used as a source of
symmetry information in preference to the above space-group names.
They are only intended as comments.
;
_olex2_refinement_description
;
1. Fixed Uiso
 At 1.2 times of:
  All C(H) groups, All C(H,H) groups, All N(H) groups
2. Restrained distances
 C22-S1
 1.6 with sigma of 0.02
 O4-S1
 1.8 with sigma of 0.02
 O6-S1
 1.8 with sigma of 0.02
 O5-S1
 1.8 with sigma of 0.02
 F1-C22
 1.3 with sigma of 0.02
 C22-F2
 1.3 with sigma of 0.02
 C22-F3
 1.3 with sigma of 0.02
 F3-S1
 2.7 with sigma of 0.02
3. Rigid body (RIGU) restrains
 O4, O6, O5, S1, F1, C22, F2, F3
 with sigma for 1-2 distances of 0.004 and sigma for 1-3 distances of 0.004
4.a Ternary CH refined with riding coordinates:
 N5(H5)
4.b Secondary CH2 refined with riding coordinates:
 C16(H16A,H16B), C20(H20A,H20B), C18(H18A,H18B), C19(H19A,H19B), C17(H17A,
 H17B), C21(H21A,H21B)
4.c Aromatic/amide H refined with riding coordinates:
 C15(H15), C4(H4), C13(H13), C9(H9), C10(H10), C14(H14), C5(H5A), C6(H6)
;
_shelx_shelxl_version_number 2014/7
_olex2_submission_special_instructions 'No special instructions were received'

loop_
_space_group_symop_operation_xyz
'x, y, z'
'-x, y+1/2, -z+1/2'
'-x, -y, -z'
'x, -y-1/2, z-1/2'

loop_
_atom_site_label
_atom_site_type_symbol
_atom_site_fract_x
_atom_site_fract_y
_atom_site_fract_z
_atom_site_U_iso_or_equiv
_atom_site_adp_type
_atom_site_occupancy
_atom_site_site_symmetry_order
_atom_site_calc_flag
_atom_site_refinement_flags_posn
_atom_site_refinement_flags_adp
Re1 Re 0.31960(4) 0.35042(2) 0.41078(3) 0.05196(17) Uani 1 1 d . .
P1 P 0.5437(2) 0.29951(8) 0.39846(17) 0.0508(5) Uani 1 1 d . .
N2 N 0.4847(8) 0.3915(2) 0.5348(6) 0.0554(17) Uani 1 1 d . .
N1 N 0.4135(8) 0.4056(3) 0.3205(6) 0.0596(18) Uani 1 1 d . .
O3 O 0.2412(8) 0.2737(3) 0.5638(6) 0.083(2) Uani 1 1 d . .
O1 O 0.0275(9) 0.4050(2) 0.4431(7) 0.088(2) Uani 1 1 d . .
O2 O 0.1075(9) 0.3007(3) 0.2113(6) 0.096(2) Uani 1 1 d . .
N5 N 0.6721(9) 0.2329(3) 0.2865(6) 0.066(2) Uani 1 1 d . .
H5 H 0.6590 0.2137 0.2201 0.080 Uiso 1 1 calc R .
N3 N 0.7309(9) 0.2229(3) 0.4866(7) 0.065(2) Uani 1 1 d . .
N4 N 0.8585(8) 0.2875(3) 0.4035(7) 0.067(2) Uani 1 1 d . .
C12 C 0.5640(10) 0.4269(3) 0.4972(8) 0.057(2) Uani 1 1 d . .
C8 C 0.5245(10) 0.4344(3) 0.3823(8) 0.058(2) Uani 1 1 d . .
C3 C 0.2677(10) 0.3022(3) 0.5058(7) 0.060(2) Uani 1 1 d . .
C2 C 0.1840(11) 0.3192(3) 0.2862(8) 0.066(2) Uani 1 1 d . .
C16 C 0.5993(11) 0.2528(3) 0.5000(7) 0.064(2) Uani 1 1 d . .
H16A H 0.6275 0.2678 0.5712 0.076 Uiso 1 1 calc R .
H16B H 0.5087 0.2322 0.4977 0.076 Uiso 1 1 calc R .
C1 C 0.1379(11) 0.3877(3) 0.4297(8) 0.062(2) Uani 1 1 d . .
C20 C 0.7421(9) 0.3266(3) 0.4091(8) 0.063(2) Uani 1 1 d . .
H20A H 0.7372 0.3494 0.3503 0.075 Uiso 1 1 calc R .
H20B H 0.7754 0.3439 0.4773 0.075 Uiso 1 1 calc R .
C18 C 0.8170(11) 0.2616(4) 0.3007(8) 0.068(2) Uani 1 1 d . .
H18A H 0.9033 0.2403 0.2962 0.082 Uiso 1 1 calc R .
H18B H 0.8039 0.2847 0.2417 0.082 Uiso 1 1 calc R .
C11 C 0.6776(11) 0.4550(3) 0.5641(9) 0.070(3) Uani 1 1 d . .
C19 C 0.5324(11) 0.2622(4) 0.2780(7) 0.067(2) Uani 1 1 d . .
H19A H 0.4409 0.2413 0.2676 0.080 Uiso 1 1 calc R .
H19B H 0.5186 0.2829 0.2147 0.080 Uiso 1 1 calc R .
C17 C 0.8765(12) 0.2529(4) 0.4958(9) 0.074(3) Uani 1 1 d . .
H17A H 0.8980 0.2707 0.5637 0.089 Uiso 1 1 calc R .
H17B H 0.9657 0.2319 0.4970 0.089 Uiso 1 1 calc R .
C15 C 0.7101(16) 0.4449(4) 0.6758(10) 0.093(4) Uani 1 1 d . .
H15 H 0.7899 0.4615 0.7238 0.111 Uiso 1 1 calc R .
C4 C 0.3747(12) 0.4114(4) 0.2129(8) 0.070(3) Uani 1 1 d . .
H4 H 0.2952 0.3927 0.1699 0.084 Uiso 1 1 calc R .
C13 C 0.5200(11) 0.3849(3) 0.6397(7) 0.067(2) Uani 1 1 d . .
H13 H 0.4675 0.3600 0.6652 0.080 Uiso 1 1 calc R .
C21 C 0.6971(12) 0.2001(4) 0.3799(9) 0.074(3) Uani 1 1 d . .
H21A H 0.6035 0.1803 0.3724 0.089 Uiso 1 1 calc R .
H21B H 0.7839 0.1787 0.3770 0.089 Uiso 1 1 calc R .
C7 C 0.6042(13) 0.4698(3) 0.3357(10) 0.074(3) Uani 1 1 d . .
C9 C 0.7251(13) 0.4975(4) 0.4122(12) 0.089(3) Uani 1 1 d . .
H9 H 0.7808 0.5213 0.3853 0.107 Uiso 1 1 calc R .
C10 C 0.7571(13) 0.4898(4) 0.5171(12) 0.086(3) Uani 1 1 d . .
H10 H 0.8355 0.5082 0.5621 0.103 Uiso 1 1 calc R .
C14 C 0.6237(15) 0.4101(4) 0.7149(9) 0.089(3) Uani 1 1 d . .
H14 H 0.6367 0.4046 0.7889 0.106 Uiso 1 1 calc R .
C5 C 0.4539(18) 0.4457(5) 0.1652(10) 0.098(4) Uani 1 1 d . .
H5A H 0.4306 0.4489 0.0900 0.118 Uiso 1 1 calc R .
C6 C 0.5658(17) 0.4745(5) 0.2290(12) 0.099(4) Uani 1 1 d . .
H6 H 0.6159 0.4979 0.1967 0.119 Uiso 1 1 calc R .
S1 S 1.2524(10) 0.3738(4) 0.8875(6) 0.245(4) Uani 1 1 d D U
C22 C 1.110(2) 0.3859(8) 0.7793(16) 0.242(7) Uani 1 1 d D U
F2 F 0.9868(18) 0.3549(5) 0.7503(14) 0.221(6) Uani 1 1 d D U
F1 F 1.1578(19) 0.3858(8) 0.6887(13) 0.275(7) Uani 1 1 d D U
O5 O 1.155(2) 0.3663(10) 0.9750(15) 0.310(9) Uani 1 1 d D U
O4 O 1.235(3) 0.3111(7) 0.848(2) 0.336(10) Uani 1 1 d D U
O6 O 1.412(3) 0.4026(10) 0.888(2) 0.359(11) Uani 1 1 d D U
F3 F 1.071(3) 0.4331(7) 0.7801(18) 0.328(9) Uani 1 1 d D U

loop_
_atom_site_aniso_label
_atom_site_aniso_U_11
_atom_site_aniso_U_22
_atom_site_aniso_U_33
_atom_site_aniso_U_23
_atom_site_aniso_U_13
_atom_site_aniso_U_12
Re1 0.0426(2) 0.0591(3) 0.0543(3) -0.00163(15) 0.01207(16) -0.00725(14)
P1 0.0440(11) 0.0587(12) 0.0490(12) -0.0042(10) 0.0098(9) -0.0085(9)
N2 0.051(4) 0.053(4) 0.066(5) -0.002(3) 0.020(3) -0.004(3)
N1 0.056(4) 0.058(4) 0.066(5) 0.006(4) 0.018(4) 0.007(3)
O3 0.067(4) 0.093(5) 0.091(5) 0.029(4) 0.022(4) -0.012(4)
O1 0.066(5) 0.072(4) 0.134(7) -0.014(4) 0.040(5) -0.003(4)
O2 0.074(5) 0.132(7) 0.074(5) -0.035(5) 0.004(4) -0.032(5)
N5 0.063(5) 0.077(5) 0.063(5) -0.021(4) 0.021(4) -0.001(4)
N3 0.054(4) 0.062(4) 0.077(5) 0.013(4) 0.012(4) 0.003(4)
N4 0.045(4) 0.072(5) 0.087(6) 0.001(4) 0.021(4) -0.007(4)
C12 0.053(5) 0.046(4) 0.070(6) -0.007(4) 0.013(4) 0.001(4)
C8 0.050(5) 0.049(5) 0.078(6) 0.007(4) 0.023(4) 0.000(4)
C3 0.048(5) 0.070(6) 0.060(5) -0.004(5) 0.008(4) 0.001(4)
C2 0.061(6) 0.062(6) 0.076(7) 0.005(5) 0.018(5) -0.009(4)
C16 0.055(5) 0.079(6) 0.057(5) 0.000(5) 0.014(4) -0.014(5)
C1 0.055(6) 0.059(5) 0.070(6) -0.009(4) 0.015(5) -0.010(4)
C20 0.038(5) 0.070(6) 0.079(6) 0.000(5) 0.012(4) -0.006(4)
C18 0.065(6) 0.074(6) 0.071(6) 0.004(5) 0.026(5) 0.001(5)
C11 0.065(6) 0.053(5) 0.095(8) -0.017(5) 0.026(6) -0.002(4)
C19 0.070(6) 0.078(6) 0.054(5) -0.008(5) 0.019(4) 0.003(5)
C17 0.069(6) 0.071(6) 0.080(7) -0.001(5) 0.012(5) 0.004(5)
C15 0.107(9) 0.072(7) 0.085(8) -0.021(6) -0.004(7) 0.000(6)
C4 0.068(6) 0.086(7) 0.057(6) 0.012(5) 0.014(5) 0.003(5)
C13 0.079(6) 0.069(6) 0.050(5) -0.005(4) 0.011(5) -0.015(5)
C21 0.056(6) 0.073(6) 0.093(8) -0.015(6) 0.017(5) -0.009(5)
C7 0.079(7) 0.059(6) 0.093(8) 0.023(5) 0.040(6) 0.006(5)
C9 0.065(7) 0.074(7) 0.138(11) 0.008(8) 0.043(7) -0.004(6)
C10 0.069(7) 0.060(6) 0.127(10) -0.003(7) 0.021(7) -0.010(5)
C14 0.120(9) 0.075(7) 0.063(6) -0.008(6) 0.007(6) -0.004(7)
C5 0.129(11) 0.105(9) 0.069(7) 0.025(7) 0.038(7) 0.023(8)
C6 0.112(10) 0.084(8) 0.119(11) 0.030(8) 0.062(9) -0.002(7)
S1 0.167(5) 0.447(12) 0.126(4) -0.070(6) 0.049(4) 0.047(7)
C22 0.182(11) 0.353(15) 0.197(10) -0.007(10) 0.055(8) -0.051(10)
F2 0.143(9) 0.273(14) 0.230(13) 0.032(9) 0.011(8) -0.028(8)
F1 0.206(12) 0.427(19) 0.191(10) 0.027(11) 0.044(9) -0.004(12)
O5 0.230(16) 0.54(3) 0.173(11) -0.022(13) 0.070(11) 0.091(15)
O4 0.33(2) 0.426(15) 0.257(19) -0.070(12) 0.078(17) 0.031(13)
O6 0.248(14) 0.47(2) 0.40(3) -0.160(19) 0.145(15) -0.005(15)
F3 0.320(18) 0.325(14) 0.354(19) 0.004(11) 0.111(15) -0.021(11)

loop_
_atom_type_symbol
_atom_type_description
_atom_type_scat_dispersion_real
_atom_type_scat_dispersion_imag
_atom_type_scat_source
C C 0.0033 0.0016 'International Tables Vol C Tables 4.2.6.8 and 6.1.1.4'
H H 0.0000 0.0000 'International Tables Vol C Tables 4.2.6.8 and 6.1.1.4'
F F 0.0171 0.0103 'International Tables Vol C Tables 4.2.6.8 and 6.1.1.4'
N N 0.0061 0.0033 'International Tables Vol C Tables 4.2.6.8 and 6.1.1.4'
O O 0.0106 0.0060 'International Tables Vol C Tables 4.2.6.8 and 6.1.1.4'
P P 0.1023 0.0942 'International Tables Vol C Tables 4.2.6.8 and 6.1.1.4'
Re Re -1.0185 7.2310 'International Tables Vol C Tables 4.2.6.8 and 6.1.1.4'
S S 0.1246 0.1234 'International Tables Vol C Tables 4.2.6.8 and 6.1.1.4'

loop_
_geom_angle_atom_site_label_1
_geom_angle_atom_site_label_2
_geom_angle_atom_site_label_3
_geom_angle
_geom_angle_publ_flag
N2 Re1 P1 86.95(18) y
N2 Re1 N1 75.3(3) y
N1 Re1 P1 87.89(18) y
C3 Re1 P1 87.3(3) y
C3 Re1 N2 97.2(3) y
C3 Re1 N1 171.3(3) y
C3 Re1 C2 90.6(4) y
C3 Re1 C1 88.3(4) y
C2 Re1 P1 91.8(3) y
C2 Re1 N2 172.0(3) y
C2 Re1 N1 96.8(3) y
C2 Re1 C1 88.9(4) y
C1 Re1 P1 175.5(3) y
C1 Re1 N2 92.9(3) y
C1 Re1 N1 96.5(3) y
C16 P1 Re1 116.7(3) ?
C16 P1 C20 98.7(4) ?
C16 P1 C19 98.2(4) ?
C20 P1 Re1 120.4(3) ?
C19 P1 Re1 119.8(3) ?
C19 P1 C20 98.7(4) ?
C12 N2 Re1 115.4(6) ?
C13 N2 Re1 128.0(6) ?
C13 N2 C12 116.5(8) ?
C8 N1 Re1 114.6(6) ?
C4 N1 Re1 125.8(7) ?
C4 N1 C8 119.5(8) ?
C18 N5 H5 108.6 ?
C18 N5 C21 106.2(7) ?
C19 N5 H5 108.6 ?
C19 N5 C18 113.1(8) ?
C19 N5 C21 111.5(7) ?
C21 N5 H5 108.6 ?
C16 N3 C17 110.7(7) ?
C21 N3 C16 111.4(7) ?
C21 N3 C17 107.0(8) ?
C18 N4 C20 111.9(7) ?
C18 N4 C17 110.0(8) ?
C17 N4 C20 111.8(7) ?
N2 C12 C8 116.6(8) ?
N2 C12 C11 123.1(9) ?
C11 C12 C8 120.4(9) ?
N1 C8 C12 118.0(7) ?
N1 C8 C7 121.7(9) ?
C7 C8 C12 120.3(9) ?
O3 C3 Re1 178.1(8) ?
O2 C2 Re1 178.0(9) ?
P1 C16 H16A 108.8 ?
P1 C16 H16B 108.8 ?
N3 C16 P1 114.0(6) ?
N3 C16 H16A 108.8 ?
N3 C16 H16B 108.8 ?
H16A C16 H16B 107.6 ?
O1 C1 Re1 173.2(8) ?
P1 C20 H20A 109.8 ?
P1 C20 H20B 109.8 ?
N4 C20 P1 109.5(6) ?
N4 C20 H20A 109.8 ?
N4 C20 H20B 109.8 ?
H20A C20 H20B 108.2 ?
N5 C18 H18A 108.9 ?
N5 C18 H18B 108.9 ?
N4 C18 N5 113.5(7) ?
N4 C18 H18A 108.9 ?
N4 C18 H18B 108.9 ?
H18A C18 H18B 107.7 ?
C12 C11 C15 116.6(10) ?
C12 C11 C10 118.8(10) ?
C10 C11 C15 124.5(11) ?
P1 C19 H19A 109.1 ?
P1 C19 H19B 109.1 ?
N5 C19 P1 112.3(6) ?
N5 C19 H19A 109.1 ?
N5 C19 H19B 109.1 ?
H19A C19 H19B 107.9 ?
N3 C17 H17A 109.3 ?
N3 C17 H17B 109.3 ?
N4 C17 N3 111.5(8) ?
N4 C17 H17A 109.3 ?
N4 C17 H17B 109.3 ?
H17A C17 H17B 108.0 ?
C11 C15 H15 119.8 ?
C14 C15 C11 120.3(10) ?
C14 C15 H15 119.8 ?
N1 C4 H4 120.2 ?
N1 C4 C5 119.7(10) ?
C5 C4 H4 120.2 ?
N2 C13 H13 116.4 ?
N2 C13 C14 127.3(10) ?
C14 C13 H13 116.4 ?
N5 C21 H21A 108.3 ?
N5 C21 H21B 108.3 ?
N3 C21 N5 115.9(8) ?
N3 C21 H21A 108.3 ?
N3 C21 H21B 108.3 ?
H21A C21 H21B 107.4 ?
C8 C7 C9 115.9(10) ?
C6 C7 C8 117.9(11) ?
C6 C7 C9 126.2(11) ?
C7 C9 H9 119.0 ?
C10 C9 C7 122.0(10) ?
C10 C9 H9 119.0 ?
C11 C10 H10 118.7 ?
C9 C10 C11 122.5(11) ?
C9 C10 H10 118.7 ?
C15 C14 H14 122.0 ?
C13 C14 C15 116.0(10) ?
C13 C14 H14 122.0 ?
C4 C5 H5A 120.0 ?
C6 C5 C4 119.9(11) ?
C6 C5 H5A 120.0 ?
C7 C6 C5 121.2(11) ?
C7 C6 H6 119.4 ?
C5 C6 H6 119.4 ?
C22 S1 O4 88.2(12) ?
O5 S1 C22 100.6(12) ?
O5 S1 O4 92.4(15) ?
O5 S1 O6 132.9(14) ?
O6 S1 C22 112.6(15) ?
O6 S1 O4 120.0(13) ?
F2 C22 S1 119.2(17) ?
F1 C22 S1 113.1(17) ?
F1 C22 F2 99.2(18) ?
F1 C22 F3 98(2) ?
F3 C22 S1 109.3(15) ?
F3 C22 F2 116(2) ?

loop_
_geom_bond_atom_site_label_1
_geom_bond_atom_site_label_2
_geom_bond_distance
_geom_bond_publ_flag
Re1 P1 2.447(2) y
Re1 N2 2.181(7) y
Re1 N1 2.185(7) y
Re1 C3 1.924(10) y
Re1 C2 1.935(10) y
Re1 C1 1.956(10) y
P1 C16 1.807(9) ?
P1 C20 1.863(8) ?
P1 C19 1.828(9) ?
N2 C12 1.352(10) ?
N2 C13 1.304(11) ?
N1 C8 1.351(11) ?
N1 C4 1.334(11) ?
O3 C3 1.141(10) ?
O1 C1 1.125(10) ?
O2 C2 1.143(11) ?
N5 H5 0.9800 ?
N5 C18 1.467(12) ?
N5 C19 1.446(12) ?
N5 C21 1.468(13) ?
N3 C16 1.460(12) ?
N3 C17 1.499(12) ?
N3 C21 1.458(12) ?
N4 C20 1.499(12) ?
N4 C18 1.456(12) ?
N4 C17 1.492(12) ?
C12 C8 1.430(13) ?
C12 C11 1.381(13) ?
C8 C7 1.410(12) ?
C16 H16A 0.9700 ?
C16 H16B 0.9700 ?
C20 H20A 0.9700 ?
C20 H20B 0.9700 ?
C18 H18A 0.9700 ?
C18 H18B 0.9700 ?
C11 C15 1.405(15) ?
C11 C10 1.402(14) ?
C19 H19A 0.9700 ?
C19 H19B 0.9700 ?
C17 H17A 0.9700 ?
C17 H17B 0.9700 ?
C15 H15 0.9300 ?
C15 C14 1.386(16) ?
C4 H4 0.9300 ?
C4 C5 1.395(15) ?
C13 H13 0.9300 ?
C13 C14 1.342(13) ?
C21 H21A 0.9700 ?
C21 H21B 0.9700 ?
C7 C9 1.467(16) ?
C7 C6 1.321(16) ?
C9 H9 0.9300 ?
C9 C10 1.309(16) ?
C10 H10 0.9300 ?
C14 H14 0.9300 ?
C5 H5A 0.9300 ?
C5 C6 1.366(17) ?
C6 H6 0.9300 ?
S1 C22 1.649(17) ?
S1 O5 1.569(15) ?
S1 O4 1.802(17) ?
S1 O6 1.600(17) ?
C22 F2 1.355(16) ?
C22 F1 1.314(17) ?
C22 F3 1.352(17) ?

loop_
_geom_torsion_atom_site_label_1
_geom_torsion_atom_site_label_2
_geom_torsion_atom_site_label_3
_geom_torsion_atom_site_label_4
_geom_torsion
Re1 P1 C16 N3 178.5(5)
Re1 P1 C20 N4 177.7(5)
Re1 P1 C19 N5 -177.5(5)
Re1 N2 C12 C8 2.8(9)
Re1 N2 C12 C11 -177.2(7)
Re1 N2 C13 C14 179.0(9)
Re1 N1 C8 C12 -1.9(10)
Re1 N1 C8 C7 175.9(7)
Re1 N1 C4 C5 -174.6(7)
N2 C12 C8 N1 -0.6(11)
N2 C12 C8 C7 -178.4(8)
N2 C12 C11 C15 0.7(14)
N2 C12 C11 C10 177.9(9)
N2 C13 C14 C15 -4.7(18)
N1 C8 C7 C9 -178.3(8)
N1 C8 C7 C6 0.8(14)
N1 C4 C5 C6 -2.9(17)
C12 N2 C13 C14 1.7(15)
C12 C8 C7 C9 -0.6(13)
C12 C8 C7 C6 178.5(10)
C12 C11 C15 C14 -3.7(16)
C12 C11 C10 C9 1.6(16)
C8 N1 C4 C5 2.8(14)
C8 C12 C11 C15 -179.4(9)
C8 C12 C11 C10 -2.1(13)
C8 C7 C9 C10 0.1(16)
C8 C7 C6 C5 -0.8(18)
C16 P1 C20 N4 49.7(7)
C16 P1 C19 N5 -50.3(8)
C16 N3 C17 N4 -67.1(10)
C16 N3 C21 N5 62.6(10)
C20 P1 C16 N3 -51.0(7)
C20 P1 C19 N5 49.9(8)
C20 N4 C18 N5 -67.4(10)
C20 N4 C17 N3 69.4(10)
C18 N5 C19 P1 -59.7(9)
C18 N5 C21 N3 58.8(10)
C18 N4 C20 P1 61.6(9)
C18 N4 C17 N3 -55.7(10)
C11 C12 C8 N1 179.4(8)
C11 C12 C8 C7 1.7(13)
C11 C15 C14 C13 5.5(17)
C19 P1 C16 N3 49.2(7)
C19 P1 C20 N4 -50.0(7)
C19 N5 C18 N4 66.1(11)
C19 N5 C21 N3 -64.9(10)
C17 N3 C16 P1 61.6(9)
C17 N3 C21 N5 -58.5(10)
C17 N4 C20 P1 -62.4(8)
C17 N4 C18 N5 57.5(10)
C15 C11 C10 C9 178.7(11)
C4 N1 C8 C12 -179.5(8)
C4 N1 C8 C7 -1.8(13)
C4 C5 C6 C7 1.9(19)
C13 N2 C12 C8 -179.5(8)
C13 N2 C12 C11 0.4(12)
C21 N5 C18 N4 -56.6(10)
C21 N5 C19 P1 60.0(9)
C21 N3 C16 P1 -57.3(9)
C21 N3 C17 N4 54.5(10)
C7 C9 C10 C11 -0.6(18)
C9 C7 C6 C5 178.1(11)
C10 C11 C15 C14 179.2(11)
C6 C7 C9 C10 -178.9(12)
O5 S1 C22 F2 -53(2)
O5 S1 C22 F1 -169.2(19)
O5 S1 C22 F3 83(2)
O4 S1 C22 F2 39(2)
O4 S1 C22 F1 -77(2)
O4 S1 C22 F3 175(2)
O6 S1 C22 F2 160.8(19)
O6 S1 C22 F1 45(2)
O6 S1 C22 F3 -63(2)

loop_
_smtbx_masks_void_nr
_smtbx_masks_void_average_x
_smtbx_masks_void_average_y
_smtbx_masks_void_average_z
_smtbx_masks_void_volume
_smtbx_masks_void_count_electrons
1 0.000 0.000 0.500 269.2 103.5
2 0.000 0.500 0.000 269.2 103.5
